data_4072887
loop_
_publ_author_name
'Kaufmann, Linda'
'Vitze, Hannes'
'Bolte, Michael'
'Lerner, Hans-Wolfram'
'Wagner, Matthias'

_publ_section_title
;
 Experimental Assessment of the Relative Affinities of Benzene and
 Ferrocene toward the Li+Cation
;
_journal_issue 7
_journal_name_full Organometallics
_journal_page_first 1771
_journal_paper_doi 10.1021/om061117k
_journal_volume 26
_journal_year 2007
_chemical_formula_sum 'C52 H68 B Fe2 Li O9'
_chemical_formula_weight 966.51
_chemical_name_systematic ?
_space_group_IT_number 2
_symmetry_cell_setting triclinic
_symmetry_space_group_name_Hall '-P 1'
_symmetry_space_group_name_H-M 'P -1'
_atom_sites_solution_hydrogens geom
_atom_sites_solution_primary direct
_atom_sites_solution_secondary difmap
_audit_creation_method SHELXL-97
_cell_angle_alpha 86.595(7)
_cell_angle_beta 82.632(7)
_cell_angle_gamma 87.525(6)
_cell_formula_units_Z 2
_cell_length_a 12.4841(9)
_cell_length_b 12.6561(10)
_cell_length_c 15.5274(14)
_cell_measurement_reflns_used 13004
_cell_measurement_temperature 173(2)
_cell_measurement_theta_max 25.9
_cell_measurement_theta_min 3.4
_cell_volume 2427.2(3)
_computing_cell_refinement 'X-Area (Stoe & Cie, 2001)'
_computing_data_collection 'X-Area (Stoe & Cie, 2001)'
_computing_data_reduction 'X-Area (Stoe & Cie, 2001)'
_computing_molecular_graphics 'XP in SHELXTL-Plus (Sheldrick, 1991)'
_computing_publication_material SHELXL97
_computing_structure_refinement 'SHELXL97 (Sheldrick, 1997) '
_computing_structure_solution 'SHELXS97 (Sheldrick, 1990) '
_diffrn_ambient_temperature 173(2)
_diffrn_measured_fraction_theta_full 0.996
_diffrn_measured_fraction_theta_max 0.989
_diffrn_measurement_device_type 'STOE IPDS II two-circle-diffractometer'
_diffrn_measurement_method \w
_diffrn_radiation_monochromator graphite
_diffrn_radiation_source 'fine-focus sealed tube'
_diffrn_radiation_type MoK\a
_diffrn_radiation_wavelength 0.71073
_diffrn_reflns_av_R_equivalents 0.0904
_diffrn_reflns_av_sigmaI/netI 0.1014
_diffrn_reflns_limit_h_max 15
_diffrn_reflns_limit_h_min -15
_diffrn_reflns_limit_k_max 15
_diffrn_reflns_limit_k_min -15
_diffrn_reflns_limit_l_max 18
_diffrn_reflns_limit_l_min -18
_diffrn_reflns_number 25348
_diffrn_reflns_theta_full 25.00
_diffrn_reflns_theta_max 25.63
_diffrn_reflns_theta_min 3.39
_diffrn_standards_number 0
_exptl_absorpt_coefficient_mu 0.653
_exptl_absorpt_correction_T_max 0.9317
_exptl_absorpt_correction_T_min 0.7990
_exptl_absorpt_correction_type multi-scan
_exptl_absorpt_process_details 'MULABS (Spek, 2003; Blessing, 1995)'
_exptl_crystal_colour orange
_exptl_crystal_density_diffrn 1.322
_exptl_crystal_density_method 'not measured'
_exptl_crystal_description needle
_exptl_crystal_F_000 1024
_exptl_crystal_size_max 0.36
_exptl_crystal_size_mid 0.12
_exptl_crystal_size_min 0.11
_refine_diff_density_max 1.018
_refine_diff_density_min -0.516
_refine_diff_density_rms 0.074
_refine_ls_extinction_method none
_refine_ls_goodness_of_fit_ref 0.962
_refine_ls_hydrogen_treatment mixed
_refine_ls_matrix_type full
_refine_ls_number_parameters 586
_refine_ls_number_reflns 9066
_refine_ls_number_restraints 0
_refine_ls_restrained_S_all 0.962
_refine_ls_R_factor_all 0.1113
_refine_ls_R_factor_gt 0.0623
_refine_ls_shift/su_max 0.000
_refine_ls_shift/su_mean 0.000
_refine_ls_structure_factor_coef Fsqd
_refine_ls_weighting_details 'calc w=1/[\s^2^(Fo^2^)+(0.0744P)^2^+0.0000P] where P=(Fo^2^+2Fc^2^)/3'
_refine_ls_weighting_scheme calc
_refine_ls_wR_factor_gt 0.1327
_refine_ls_wR_factor_ref 0.1524
_reflns_number_gt 5716
_reflns_number_total 9066
_reflns_threshold_expression I>2\s(I)
_cod_data_source_file om061117ksi20070125_122032.cif
_cod_data_source_block wa644
_cod_depositor_comments
;
The following automatic conversions were performed:

'_symmetry_cell_setting' value 'Triclinic' changed to 'triclinic'
according to /home/saulius/struct/CIF-dictionaries/cif_core.dic
dictionary named 'cif_core.dic' version 2.4.1 from 2010-06-29.

Automatic conversion script
Id: cif_fix_values 1715 2011-07-08 13:25:40Z adriana 
;
_cod_database_code 4072887

loop_
_symmetry_equiv_pos_as_xyz
'x, y, z'
'-x, -y, -z'

loop_
_atom_site_label
_atom_site_type_symbol
_atom_site_fract_x
_atom_site_fract_y
_atom_site_fract_z
_atom_site_U_iso_or_equiv
_atom_site_adp_type
_atom_site_occupancy
_atom_site_symmetry_multiplicity
_atom_site_calc_flag
_atom_site_refinement_flags
B1 B 0.1316(3) 0.2509(4) 0.2995(3) 0.0238(9) Uani 1 1 d .
Fe1 Fe 0.13436(4) 0.42786(5) 0.12272(4) 0.02398(16) Uani 1 1 d .
Fe2 Fe -0.10621(5) 0.12268(5) 0.31301(5) 0.03537(19) Uani 1 1 d .
C11 C 0.1007(3) 0.3647(3) 0.2519(2) 0.0226(8) Uani 1 1 d .
C12 C 0.0033(3) 0.4033(4) 0.2169(3) 0.0297(9) Uani 1 1 d .
H12 H -0.0569 0.3616 0.2123 0.036 Uiso 1 1 calc R
C13 C 0.0105(4) 0.5135(4) 0.1904(3) 0.0356(10) Uani 1 1 d .
H13 H -0.0430 0.5565 0.1654 0.043 Uiso 1 1 calc R
C14 C 0.1122(4) 0.5467(3) 0.2082(3) 0.0333(10) Uani 1 1 d .
H14 H 0.1392 0.6159 0.1974 0.040 Uiso 1 1 calc R
C15 C 0.1666(3) 0.4570(3) 0.2456(3) 0.0278(9) Uani 1 1 d .
H15 H 0.2363 0.4578 0.2638 0.033 Uiso 1 1 calc R
C21 C 0.1899(3) 0.3036(4) 0.0479(3) 0.0345(10) Uani 1 1 d .
H21 H 0.1856 0.2304 0.0650 0.041 Uiso 1 1 calc R
C22 C 0.1118(3) 0.3656(4) 0.0070(3) 0.0321(9) Uani 1 1 d .
H22 H 0.0460 0.3410 -0.0077 0.039 Uiso 1 1 calc R
C23 C 0.1481(4) 0.4706(4) -0.0085(3) 0.0340(10) Uani 1 1 d .
H23 H 0.1112 0.5282 -0.0353 0.041 Uiso 1 1 calc R
C24 C 0.2505(4) 0.4739(4) 0.0236(3) 0.0363(10) Uani 1 1 d .
H24 H 0.2935 0.5343 0.0218 0.044 Uiso 1 1 calc R
C25 C 0.2763(3) 0.3700(4) 0.0590(3) 0.0356(10) Uani 1 1 d .
H25 H 0.3393 0.3492 0.0850 0.043 Uiso 1 1 calc R
C31 C 0.0583(3) 0.1540(3) 0.2778(3) 0.0300(9) Uani 1 1 d .
C32 C 0.0033(3) 0.1442(4) 0.2017(3) 0.0366(11) Uani 1 1 d .
H32 H -0.0010 0.1973 0.1563 0.044 Uiso 1 1 calc R
C33 C -0.0433(4) 0.0422(4) 0.2057(4) 0.0511(15) Uani 1 1 d .
H33 H -0.0838 0.0163 0.1641 0.061 Uiso 1 1 calc R
C34 C -0.0181(4) -0.0127(4) 0.2825(4) 0.0557(17) Uani 1 1 d .
H34 H -0.0380 -0.0826 0.3016 0.067 Uiso 1 1 calc R
C35 C 0.0429(3) 0.0550(4) 0.3269(4) 0.0414(12) Uani 1 1 d .
H35 H 0.0692 0.0371 0.3809 0.050 Uiso 1 1 calc R
C41 C -0.1761(4) 0.2520(4) 0.3734(4) 0.0463(13) Uani 1 1 d .
H41 H -0.1434 0.3181 0.3751 0.056 Uiso 1 1 calc R
C42 C -0.1698(5) 0.1661(5) 0.4346(4) 0.0608(16) Uani 1 1 d .
H42 H -0.1325 0.1633 0.4844 0.073 Uiso 1 1 calc R
C43 C -0.2315(5) 0.0830(5) 0.4068(6) 0.083(3) Uani 1 1 d .
H43 H -0.2429 0.0154 0.4357 0.099 Uiso 1 1 calc R
C44 C -0.2717(4) 0.1201(5) 0.3290(6) 0.069(2) Uani 1 1 d .
H44 H -0.3139 0.0814 0.2959 0.083 Uiso 1 1 calc R
C45 C -0.2383(4) 0.2244(4) 0.3093(4) 0.0489(13) Uani 1 1 d .
H45 H -0.2549 0.2688 0.2609 0.059 Uiso 1 1 calc R
C51 C 0.2599(3) 0.2186(3) 0.2653(3) 0.0278(9) Uani 1 1 d .
C52 C 0.3459(3) 0.2672(4) 0.2961(3) 0.0380(11) Uani 1 1 d .
H52 H 0.3298 0.3150 0.3413 0.046 Uiso 1 1 calc R
C53 C 0.4543(4) 0.2476(5) 0.2628(4) 0.0541(14) Uani 1 1 d .
H53 H 0.5098 0.2834 0.2844 0.065 Uiso 1 1 calc R
C54 C 0.4803(4) 0.1770(5) 0.1990(4) 0.0573(15) Uani 1 1 d .
H54 H 0.5538 0.1635 0.1768 0.069 Uiso 1 1 calc R
C55 C 0.3989(4) 0.1253(4) 0.1669(3) 0.0448(12) Uani 1 1 d .
H55 H 0.4164 0.0770 0.1222 0.054 Uiso 1 1 calc R
C56 C 0.2910(3) 0.1450(4) 0.2012(3) 0.0340(10) Uani 1 1 d .
H56 H 0.2363 0.1072 0.1803 0.041 Uiso 1 1 calc R
C61 C 0.1177(3) 0.2661(3) 0.4052(3) 0.0281(9) Uani 1 1 d .
C62 C 0.1679(4) 0.1980(4) 0.4637(3) 0.0443(12) Uani 1 1 d .
H62 H 0.2128 0.1408 0.4415 0.053 Uiso 1 1 calc R
C63 C 0.1546(5) 0.2112(5) 0.5538(3) 0.0586(16) Uani 1 1 d .
H63 H 0.1910 0.1637 0.5909 0.070 Uiso 1 1 calc R
C64 C 0.0892(5) 0.2923(5) 0.5885(3) 0.0518(14) Uani 1 1 d .
H64 H 0.0786 0.3001 0.6495 0.062 Uiso 1 1 calc R
C65 C 0.0393(4) 0.3619(4) 0.5333(3) 0.0435(12) Uani 1 1 d .
H65 H -0.0054 0.4189 0.5563 0.052 Uiso 1 1 calc R
C66 C 0.0540(3) 0.3493(4) 0.4436(3) 0.0317(9) Uani 1 1 d .
H66 H 0.0195 0.3991 0.4070 0.038 Uiso 1 1 calc R
Li1 Li 0.5023(6) 0.2738(7) 0.7153(5) 0.0397(17) Uani 1 1 d .
O71 O 0.4745(3) 0.4507(3) 0.7687(2) 0.0526(9) Uani 1 1 d .
O72 O 0.5509(3) 0.2707(3) 0.8589(2) 0.0456(8) Uani 1 1 d .
O73 O 0.3937(3) 0.1467(3) 0.8114(2) 0.0435(8) Uani 1 1 d .
O74 O 0.3178(3) 0.3244(3) 0.7221(2) 0.0454(8) Uani 1 1 d .
C71 C 0.5323(5) 0.4555(5) 0.8431(4) 0.0554(15) Uani 1 1 d .
H71A H 0.5089 0.5206 0.8736 0.066 Uiso 1 1 calc R
H71B H 0.6107 0.4594 0.8230 0.066 Uiso 1 1 calc R
C72 C 0.5134(4) 0.3618(4) 0.9047(3) 0.0498(14) Uani 1 1 d .
H72A H 0.5532 0.3675 0.9553 0.060 Uiso 1 1 calc R
H72B H 0.4354 0.3572 0.9259 0.060 Uiso 1 1 calc R
C73 C 0.5221(4) 0.1723(5) 0.9055(3) 0.0487(13) Uani 1 1 d .
H73A H 0.5334 0.1766 0.9671 0.058 Uiso 1 1 calc R
H73B H 0.5704 0.1146 0.8808 0.058 Uiso 1 1 calc R
C74 C 0.4076(4) 0.1461(4) 0.9013(3) 0.0459(12) Uani 1 1 d .
H74A H 0.3923 0.0755 0.9300 0.055 Uiso 1 1 calc R
H74B H 0.3578 0.1993 0.9310 0.055 Uiso 1 1 calc R
C75 C 0.2828(4) 0.1586(5) 0.7947(4) 0.0509(13) Uani 1 1 d .
H75A H 0.2361 0.1201 0.8415 0.061 Uiso 1 1 calc R
H75B H 0.2751 0.1271 0.7390 0.061 Uiso 1 1 calc R
C76 C 0.2470(4) 0.2726(5) 0.7903(4) 0.0496(13) Uani 1 1 d .
H76A H 0.1713 0.2801 0.7774 0.060 Uiso 1 1 calc R
H76B H 0.2514 0.3044 0.8464 0.060 Uiso 1 1 calc R
C77 C 0.3051(5) 0.4381(5) 0.7191(4) 0.0592(16) Uani 1 1 d .
H77A H 0.2273 0.4585 0.7300 0.071 Uiso 1 1 calc R
H77B H 0.3332 0.4671 0.6603 0.071 Uiso 1 1 calc R
C78 C 0.3640(5) 0.4854(5) 0.7853(4) 0.0598(16) Uani 1 1 d .
H78A H 0.3575 0.5637 0.7800 0.072 Uiso 1 1 calc R
H78B H 0.3331 0.4614 0.8448 0.072 Uiso 1 1 calc R
O81 O 0.6752(3) 0.3504(3) 0.6737(3) 0.0597(11) Uani 1 1 d .
O82 O 0.6308(3) 0.1406(3) 0.7112(2) 0.0531(9) Uani 1 1 d .
O83 O 0.4599(3) 0.1569(3) 0.6156(2) 0.0518(9) Uani 1 1 d .
O84 O 0.5038(3) 0.3655(3) 0.5754(2) 0.0544(10) Uani 1 1 d .
C81 C 0.7584(5) 0.2814(7) 0.6522(5) 0.077(2) Uani 1 1 d .
H81A H 0.8284 0.3140 0.6555 0.093 Uiso 1 1 calc R
H81B H 0.7575 0.2582 0.5925 0.093 Uiso 1 1 calc R
C82 C 0.7421(4) 0.1938(6) 0.7147(4) 0.0663(19) Uani 1 1 d .
H82A H 0.7439 0.2188 0.7737 0.080 Uiso 1 1 calc R
H82B H 0.8018 0.1404 0.7034 0.080 Uiso 1 1 calc R
C83 C 0.6359(6) 0.0720(5) 0.6448(4) 0.0685(18) Uani 1 1 d .
H83A H 0.6753 0.0051 0.6592 0.082 Uiso 1 1 calc R
H83B H 0.6719 0.1045 0.5896 0.082 Uiso 1 1 calc R
C84 C 0.5238(5) 0.0540(4) 0.6388(5) 0.073(2) Uani 1 1 d .
H84A H 0.4899 0.0225 0.6951 0.088 Uiso 1 1 calc R
H84B H 0.5195 0.0026 0.5938 0.088 Uiso 1 1 calc R
C85 C 0.4734(6) 0.1877(6) 0.5287(4) 0.0680(17) Uani 1 1 d .
H85A H 0.4283 0.1457 0.4964 0.082 Uiso 1 1 calc R
H85B H 0.5500 0.1779 0.5037 0.082 Uiso 1 1 calc R
C86 C 0.4404(5) 0.2972(5) 0.5236(4) 0.0618(17) Uani 1 1 d .
H86A H 0.3626 0.3045 0.5456 0.074 Uiso 1 1 calc R
H86B H 0.4498 0.3236 0.4619 0.074 Uiso 1 1 calc R
C87 C 0.6020(5) 0.3941(6) 0.5334(4) 0.0703(18) Uani 1 1 d .
H87A H 0.5930 0.4487 0.4863 0.084 Uiso 1 1 calc R
H87B H 0.6423 0.3319 0.5078 0.084 Uiso 1 1 calc R
C88 C 0.6589(5) 0.4356(5) 0.5988(4) 0.0626(17) Uani 1 1 d .
H88A H 0.6175 0.4976 0.6235 0.075 Uiso 1 1 calc R
H88B H 0.7303 0.4597 0.5714 0.075 Uiso 1 1 calc R
O91 O 0.2483(6) 0.9202(6) 0.9605(5) 0.131(3) Uani 1 1 d .
C92 C 0.2366(6) 0.8120(8) 0.9480(5) 0.088(2) Uani 1 1 d .
H92A H 0.3084 0.7758 0.9357 0.106 Uiso 1 1 calc R
H92B H 0.1957 0.8040 0.8983 0.106 Uiso 1 1 calc R
C93 C 0.1782(6) 0.7664(6) 1.0278(6) 0.087(2) Uani 1 1 d .
H93A H 0.2282 0.7433 1.0704 0.105 Uiso 1 1 calc R
H93B H 0.1363 0.7054 1.0161 0.105 Uiso 1 1 calc R
C94 C 0.1054(6) 0.8561(6) 1.0595(6) 0.086(2) Uani 1 1 d .
H94A H 0.0398 0.8623 1.0296 0.103 Uiso 1 1 calc R
H94B H 0.0837 0.8479 1.1230 0.103 Uiso 1 1 calc R
C95 C 0.1729(9) 0.9473(7) 1.0369(8) 0.109(3) Uani 1 1 d .
H95A H 0.2129 0.9617 1.0858 0.131 Uiso 1 1 calc R
H95B H 0.1280 1.0110 1.0233 0.131 Uiso 1 1 calc R

loop_
_atom_site_aniso_label
_atom_site_aniso_U_11
_atom_site_aniso_U_22
_atom_site_aniso_U_33
_atom_site_aniso_U_23
_atom_site_aniso_U_13
_atom_site_aniso_U_12
B1 0.023(2) 0.025(2) 0.022(2) 0.0004(18) 0.0022(16) 0.0019(18)
Fe1 0.0233(3) 0.0287(3) 0.0188(3) -0.0009(2) 0.0003(2) 0.0022(2)
Fe2 0.0227(3) 0.0305(4) 0.0495(4) -0.0095(3) 0.0124(3) -0.0030(3)
C11 0.0232(18) 0.027(2) 0.0165(18) -0.0012(15) 0.0011(14) -0.0023(16)
C12 0.0210(18) 0.042(3) 0.025(2) -0.0057(18) 0.0018(15) 0.0047(17)
C13 0.040(2) 0.039(3) 0.025(2) -0.0041(19) 0.0016(18) 0.014(2)
C14 0.049(3) 0.024(2) 0.026(2) 0.0011(17) 0.0011(18) -0.0039(19)
C15 0.032(2) 0.030(2) 0.022(2) 0.0001(17) -0.0067(16) -0.0027(17)
C21 0.039(2) 0.035(3) 0.027(2) -0.0079(19) 0.0059(18) 0.006(2)
C22 0.034(2) 0.039(3) 0.022(2) -0.0067(18) 0.0022(17) 0.0010(19)
C23 0.038(2) 0.040(3) 0.022(2) 0.0017(18) -0.0013(17) 0.009(2)
C24 0.039(2) 0.040(3) 0.027(2) 0.0036(19) 0.0067(18) -0.003(2)
C25 0.027(2) 0.051(3) 0.026(2) 0.000(2) 0.0031(17) 0.008(2)
C31 0.0198(18) 0.029(2) 0.038(2) -0.0075(18) 0.0104(16) 0.0012(16)
C32 0.031(2) 0.039(3) 0.039(3) -0.014(2) 0.0077(19) -0.0096(19)
C33 0.042(3) 0.045(3) 0.065(4) -0.028(3) 0.017(2) -0.018(2)
C34 0.037(3) 0.025(3) 0.096(5) -0.014(3) 0.033(3) -0.007(2)
C35 0.029(2) 0.027(2) 0.064(3) -0.002(2) 0.013(2) 0.0051(18)
C41 0.029(2) 0.045(3) 0.061(3) -0.015(3) 0.014(2) 0.003(2)
C42 0.054(3) 0.079(4) 0.041(3) -0.006(3) 0.024(2) 0.020(3)
C43 0.060(4) 0.040(3) 0.125(7) 0.010(4) 0.070(4) 0.008(3)
C44 0.032(3) 0.062(4) 0.112(6) -0.032(4) 0.013(3) -0.008(3)
C45 0.030(2) 0.052(3) 0.063(4) -0.008(3) -0.001(2) 0.008(2)
C51 0.0254(19) 0.029(2) 0.027(2) 0.0032(17) 0.0013(16) 0.0049(17)
C52 0.024(2) 0.049(3) 0.040(3) 0.003(2) -0.0063(18) 0.0007(19)
C53 0.024(2) 0.068(4) 0.070(4) 0.008(3) -0.006(2) -0.005(2)
C54 0.027(2) 0.072(4) 0.064(4) 0.013(3) 0.012(2) 0.013(2)
C55 0.040(3) 0.045(3) 0.042(3) 0.006(2) 0.013(2) 0.016(2)
C56 0.032(2) 0.033(2) 0.034(2) 0.0040(19) 0.0039(18) 0.0072(18)
C61 0.0266(19) 0.030(2) 0.027(2) 0.0007(17) 0.0018(16) -0.0012(17)
C62 0.050(3) 0.050(3) 0.029(2) 0.005(2) 0.000(2) 0.016(2)
C63 0.075(4) 0.072(4) 0.025(3) 0.008(3) -0.005(2) 0.021(3)
C64 0.076(4) 0.059(3) 0.017(2) 0.005(2) 0.002(2) 0.000(3)
C65 0.056(3) 0.041(3) 0.031(3) -0.009(2) 0.008(2) -0.001(2)
C66 0.038(2) 0.033(2) 0.024(2) 0.0011(18) -0.0027(17) -0.0008(18)
Li1 0.043(4) 0.040(4) 0.037(4) -0.010(3) -0.001(3) -0.002(3)
O71 0.050(2) 0.053(2) 0.049(2) -0.0109(18) 0.0191(16) -0.0007(17)
O72 0.0410(17) 0.053(2) 0.0394(19) -0.0108(16) 0.0147(14) -0.0062(16)
O73 0.0433(18) 0.050(2) 0.0354(19) -0.0058(16) 0.0002(14) 0.0028(16)
O74 0.0426(18) 0.051(2) 0.0372(19) -0.0025(16) 0.0108(14) 0.0069(16)
C71 0.060(3) 0.052(3) 0.051(3) -0.021(3) 0.020(3) -0.021(3)
C72 0.046(3) 0.060(3) 0.042(3) -0.021(3) 0.014(2) -0.016(2)
C73 0.049(3) 0.057(3) 0.038(3) 0.003(2) 0.001(2) 0.000(2)
C74 0.055(3) 0.048(3) 0.033(3) -0.003(2) 0.002(2) -0.007(2)
C75 0.043(3) 0.057(3) 0.054(3) -0.006(3) -0.004(2) -0.010(2)
C76 0.037(2) 0.063(4) 0.045(3) 0.001(3) 0.009(2) 0.001(2)
C77 0.055(3) 0.056(4) 0.057(4) 0.006(3) 0.015(3) 0.025(3)
C78 0.066(4) 0.043(3) 0.062(4) -0.004(3) 0.020(3) 0.007(3)
O81 0.0419(19) 0.082(3) 0.054(2) -0.035(2) 0.0182(16) -0.0185(19)
O82 0.064(2) 0.056(2) 0.0337(19) -0.0045(17) 0.0086(16) 0.0227(19)
O83 0.052(2) 0.066(3) 0.037(2) -0.0198(18) 0.0017(15) 0.0011(18)
O84 0.062(2) 0.054(2) 0.040(2) -0.0027(17) 0.0145(17) 0.0150(18)
C81 0.041(3) 0.117(6) 0.076(5) -0.046(5) 0.004(3) -0.010(3)
C82 0.030(2) 0.121(6) 0.042(3) 0.002(4) 0.001(2) 0.030(3)
C83 0.094(5) 0.055(4) 0.051(4) -0.009(3) 0.003(3) 0.027(3)
C84 0.070(4) 0.032(3) 0.111(6) -0.043(3) 0.031(4) -0.013(3)
C85 0.080(4) 0.082(5) 0.043(3) -0.010(3) -0.008(3) -0.009(4)
C86 0.062(3) 0.089(5) 0.036(3) -0.014(3) -0.017(3) 0.019(3)
C87 0.067(4) 0.073(4) 0.063(4) 0.020(3) 0.010(3) 0.009(3)
C88 0.081(4) 0.048(3) 0.052(4) -0.006(3) 0.024(3) -0.026(3)
O91 0.139(6) 0.111(5) 0.143(7) 0.038(5) -0.011(5) -0.075(5)
C92 0.064(4) 0.141(8) 0.058(4) -0.017(5) 0.003(3) 0.001(5)
C93 0.082(5) 0.056(4) 0.115(7) -0.016(4) 0.027(4) -0.009(4)
C94 0.084(5) 0.079(5) 0.086(5) -0.008(4) 0.018(4) 0.010(4)
C95 0.139(8) 0.060(5) 0.137(9) -0.038(5) -0.038(7) -0.008(5)

loop_
_atom_type_symbol
_atom_type_description
_atom_type_scat_dispersion_real
_atom_type_scat_dispersion_imag
_atom_type_scat_source
C C 0.0033 0.0016 'International Tables Vol C Tables 4.2.6.8 and 6.1.1.4'
H H 0.0000 0.0000 'International Tables Vol C Tables 4.2.6.8 and 6.1.1.4'
B B 0.0013 0.0007 'International Tables Vol C Tables 4.2.6.8 and 6.1.1.4'
Fe Fe 0.3463 0.8444 'International Tables Vol C Tables 4.2.6.8 and 6.1.1.4'
Li Li -0.0003 0.0001 'International Tables Vol C Tables 4.2.6.8 and 6.1.1.4'
O O 0.0106 0.0060 'International Tables Vol C Tables 4.2.6.8 and 6.1.1.4'

loop_
_geom_angle_atom_site_label_1
_geom_angle_atom_site_label_2
_geom_angle_atom_site_label_3
_geom_angle
C11 B1 C31 113.7(3)
C11 B1 C61 107.6(3)
C31 B1 C61 110.3(3)
C11 B1 C51 108.4(3)
C31 B1 C51 107.5(3)
C61 B1 C51 109.3(3)
C25 Fe1 C24 41.03(19)
C25 Fe1 C14 128.14(19)
C24 Fe1 C14 107.58(18)
C25 Fe1 C21 40.83(18)
C24 Fe1 C21 68.47(19)
C14 Fe1 C21 166.89(18)
C25 Fe1 C15 105.88(17)
C24 Fe1 C15 115.23(18)
C14 Fe1 C15 40.71(17)
C21 Fe1 C15 128.45(18)
C25 Fe1 C13 167.8(2)
C24 Fe1 C13 130.79(19)
C14 Fe1 C13 40.39(18)
C21 Fe1 C13 151.23(19)
C15 Fe1 C13 67.84(17)
C25 Fe1 C22 68.32(17)
C24 Fe1 C22 68.14(18)
C14 Fe1 C22 151.33(18)
C21 Fe1 C22 40.23(18)
C15 Fe1 C22 167.65(17)
C13 Fe1 C22 119.88(18)
C25 Fe1 C23 68.71(18)
C24 Fe1 C23 40.77(18)
C14 Fe1 C23 117.79(18)
C21 Fe1 C23 68.01(19)
C15 Fe1 C23 149.38(18)
C13 Fe1 C23 110.94(18)
C22 Fe1 C23 40.24(18)
C25 Fe1 C12 148.16(19)
C24 Fe1 C12 170.70(18)
C14 Fe1 C12 67.85(17)
C21 Fe1 C12 117.82(18)
C15 Fe1 C12 67.08(16)
C13 Fe1 C12 40.60(18)
C22 Fe1 C12 111.67(17)
C23 Fe1 C12 133.18(17)
C25 Fe1 C11 113.50(17)
C24 Fe1 C11 146.82(17)
C14 Fe1 C11 69.28(16)
C21 Fe1 C11 106.75(17)
C15 Fe1 C11 40.65(15)
C13 Fe1 C11 69.14(17)
C22 Fe1 C11 130.32(17)
C23 Fe1 C11 169.85(17)
C12 Fe1 C11 40.52(15)
C41 Fe2 C34 164.7(3)
C41 Fe2 C35 126.5(2)
C34 Fe2 C35 41.0(2)
C41 Fe2 C42 40.2(2)
C34 Fe2 C42 127.0(3)
C35 Fe2 C42 105.6(2)
C41 Fe2 C44 67.8(2)
C34 Fe2 C44 119.3(2)
C35 Fe2 C44 151.9(3)
C42 Fe2 C44 68.8(3)
C41 Fe2 C45 40.2(2)
C34 Fe2 C45 153.4(2)
C35 Fe2 C45 165.1(2)
C42 Fe2 C45 68.0(2)
C44 Fe2 C45 40.1(2)
C41 Fe2 C43 67.9(2)
C34 Fe2 C43 108.0(2)
C35 Fe2 C43 117.3(3)
C42 Fe2 C43 41.3(3)
C44 Fe2 C43 40.3(3)
C45 Fe2 C43 67.5(3)
C41 Fe2 C33 153.6(3)
C34 Fe2 C33 40.2(2)
C35 Fe2 C33 68.3(2)
C42 Fe2 C33 165.8(3)
C44 Fe2 C33 110.2(2)
C45 Fe2 C33 121.0(3)
C43 Fe2 C33 128.9(3)
C41 Fe2 C32 119.4(2)
C34 Fe2 C32 67.7(2)
C35 Fe2 C32 67.5(2)
C42 Fe2 C32 150.4(2)
C44 Fe2 C32 130.8(3)
C45 Fe2 C32 111.0(2)
C43 Fe2 C32 167.9(3)
C33 Fe2 C32 40.63(19)
C41 Fe2 C31 106.88(18)
C34 Fe2 C31 68.86(17)
C35 Fe2 C31 40.40(18)
C42 Fe2 C31 115.1(2)
C44 Fe2 C31 167.5(3)
C45 Fe2 C31 128.7(2)
C43 Fe2 C31 149.8(3)
C33 Fe2 C31 69.12(18)
C32 Fe2 C31 40.73(17)
C15 C11 C12 103.8(4)
C15 C11 B1 124.4(3)
C12 C11 B1 131.4(4)
C15 C11 Fe1 67.6(2)
C12 C11 Fe1 68.2(2)
B1 C11 Fe1 132.6(3)
C13 C12 C11 110.5(4)
C13 C12 Fe1 69.3(2)
C11 C12 Fe1 71.3(2)
C13 C12 H12 124.8
C11 C12 H12 124.8
Fe1 C12 H12 126.3
C14 C13 C12 107.5(4)
C14 C13 Fe1 69.5(2)
C12 C13 Fe1 70.1(2)
C14 C13 H13 126.2
C12 C13 H13 126.2
Fe1 C13 H13 125.7
C13 C14 C15 107.5(4)
C13 C14 Fe1 70.1(2)
C15 C14 Fe1 69.8(2)
C13 C14 H14 126.2
C15 C14 H14 126.2
Fe1 C14 H14 125.4
C14 C15 C11 110.7(4)
C14 C15 Fe1 69.4(2)
C11 C15 Fe1 71.7(2)
C14 C15 H15 124.7
C11 C15 H15 124.7
Fe1 C15 H15 125.7
C22 C21 C25 108.3(4)
C22 C21 Fe1 70.1(2)
C25 C21 Fe1 69.2(2)
C22 C21 H21 125.9
C25 C21 H21 125.9
Fe1 C21 H21 126.3
C21 C22 C23 108.7(4)
C21 C22 Fe1 69.6(2)
C23 C22 Fe1 70.0(2)
C21 C22 H22 125.6
C23 C22 H22 125.6
Fe1 C22 H22 126.3
C22 C23 C24 107.7(4)
C22 C23 Fe1 69.8(2)
C24 C23 Fe1 69.1(2)
C22 C23 H23 126.1
C24 C23 H23 126.1
Fe1 C23 H23 126.6
C23 C24 C25 107.9(4)
C23 C24 Fe1 70.1(2)
C25 C24 Fe1 69.3(2)
C23 C24 H24 126.1
C25 C24 H24 126.1
Fe1 C24 H24 126.1
C21 C25 C24 107.4(4)
C21 C25 Fe1 69.9(2)
C24 C25 Fe1 69.7(2)
C21 C25 H25 126.3
C24 C25 H25 126.3
Fe1 C25 H25 125.7
C35 C31 C32 104.8(4)
C35 C31 B1 126.7(4)
C32 C31 B1 128.3(4)
C35 C31 Fe2 67.6(2)
C32 C31 Fe2 68.5(2)
B1 C31 Fe2 131.9(3)
C33 C32 C31 109.6(5)
C33 C32 Fe2 69.0(3)
C31 C32 Fe2 70.7(2)
C33 C32 H32 125.2
C31 C32 H32 125.2
Fe2 C32 H32 126.6
C34 C33 C32 107.5(5)
C34 C33 Fe2 69.4(3)
C32 C33 Fe2 70.3(3)
C34 C33 H33 126.3
C32 C33 H33 126.3
Fe2 C33 H33 125.6
C33 C34 C35 108.3(4)
C33 C34 Fe2 70.4(3)
C35 C34 Fe2 69.7(3)
C33 C34 H34 125.8
C35 C34 H34 125.8
Fe2 C34 H34 125.6
C34 C35 C31 109.8(5)
C34 C35 Fe2 69.3(3)
C31 C35 Fe2 72.0(2)
C34 C35 H35 125.1
C31 C35 H35 125.1
Fe2 C35 H35 125.2
C45 C41 C42 109.3(5)
C45 C41 Fe2 70.3(3)
C42 C41 Fe2 70.2(3)
C45 C41 H41 125.4
C42 C41 H41 125.4
Fe2 C41 H41 125.7
C41 C42 C43 106.4(6)
C41 C42 Fe2 69.6(3)
C43 C42 Fe2 69.5(3)
C41 C42 H42 126.8
C43 C42 H42 126.8
Fe2 C42 H42 125.7
C44 C43 C42 108.0(6)
C44 C43 Fe2 69.8(3)
C42 C43 Fe2 69.2(3)
C44 C43 H43 126.0
C42 C43 H43 126.0
Fe2 C43 H43 126.6
C45 C44 C43 107.9(6)
C45 C44 Fe2 70.0(3)
C43 C44 Fe2 69.9(3)
C45 C44 H44 126.1
C43 C44 H44 126.1
Fe2 C44 H44 125.6
C44 C45 C41 108.4(6)
C44 C45 Fe2 69.9(3)
C41 C45 Fe2 69.5(3)
C44 C45 H45 125.8
C41 C45 H45 125.8
Fe2 C45 H45 126.4
C52 C51 C56 115.1(4)
C52 C51 B1 121.8(4)
C56 C51 B1 123.1(4)
C53 C52 C51 122.6(5)
C53 C52 H52 118.7
C51 C52 H52 118.7
C54 C53 C52 120.2(5)
C54 C53 H53 119.9
C52 C53 H53 119.9
C53 C54 C55 119.9(4)
C53 C54 H54 120.0
C55 C54 H54 120.0
C54 C55 C56 119.4(5)
C54 C55 H55 120.3
C56 C55 H55 120.3
C55 C56 C51 122.8(4)
C55 C56 H56 118.6
C51 C56 H56 118.6
C62 C61 C66 114.8(4)
C62 C61 B1 123.1(4)
C66 C61 B1 122.1(4)
C61 C62 C63 122.6(5)
C61 C62 H62 118.7
C63 C62 H62 118.7
C64 C63 C62 120.5(5)
C64 C63 H63 119.8
C62 C63 H63 119.8
C63 C64 C65 118.9(5)
C63 C64 H64 120.6
C65 C64 H64 120.6
C64 C65 C66 120.4(5)
C64 C65 H65 119.8
C66 C65 H65 119.8
C65 C66 C61 122.8(4)
C65 C66 H66 118.6
C61 C66 H66 118.6
O82 Li1 O83 73.2(3)
O82 Li1 O74 148.0(4)
O83 Li1 O74 83.5(3)
O82 Li1 O72 78.5(3)
O83 Li1 O72 139.5(4)
O74 Li1 O72 108.0(3)
O82 Li1 O84 110.9(3)
O83 Li1 O84 70.8(3)
O74 Li1 O84 80.6(3)
O72 Li1 O84 148.1(4)
O82 Li1 O81 72.0(3)
O83 Li1 O81 112.7(3)
O74 Li1 O81 138.8(4)
O72 Li1 O81 84.5(3)
O84 Li1 O81 70.7(3)
O82 Li1 O71 138.2(4)
O83 Li1 O71 146.4(4)
O74 Li1 O71 70.8(3)
O72 Li1 O71 71.2(2)
O84 Li1 O71 83.7(3)
O81 Li1 O71 77.1(3)
O82 Li1 O73 83.8(3)
O83 Li1 O73 78.9(3)
O74 Li1 O73 70.2(2)
O72 Li1 O73 69.6(3)
O84 Li1 O73 139.9(4)
O81 Li1 O73 147.6(4)
O71 Li1 O73 110.5(3)
C78 O71 C71 113.1(4)
C78 O71 Li1 114.5(4)
C71 O71 Li1 108.2(4)
C72 O72 C73 113.8(4)
C72 O72 Li1 113.6(4)
C73 O72 Li1 110.5(3)
C74 O73 C75 114.2(4)
C74 O73 Li1 115.4(3)
C75 O73 Li1 109.0(4)
C76 O74 C77 113.6(4)
C76 O74 Li1 116.0(4)
C77 O74 Li1 109.9(4)
O71 C71 C72 111.9(4)
O71 C71 H71A 109.2
C72 C71 H71A 109.2
O71 C71 H71B 109.2
C72 C71 H71B 109.2
H71A C71 H71B 107.9
O72 C72 C71 107.3(4)
O72 C72 H72A 110.2
C71 C72 H72A 110.2
O72 C72 H72B 110.2
C71 C72 H72B 110.2
H72A C72 H72B 108.5
O72 C73 C74 112.5(4)
O72 C73 H73A 109.1
C74 C73 H73A 109.1
O72 C73 H73B 109.1
C74 C73 H73B 109.1
H73A C73 H73B 107.8
O73 C74 C73 107.0(4)
O73 C74 H74A 110.3
C73 C74 H74A 110.3
O73 C74 H74B 110.3
C73 C74 H74B 110.3
H74A C74 H74B 108.6
O73 C75 C76 110.9(4)
O73 C75 H75A 109.5
C76 C75 H75A 109.5
O73 C75 H75B 109.5
C76 C75 H75B 109.5
H75A C75 H75B 108.0
O74 C76 C75 107.0(4)
O74 C76 H76A 110.3
C75 C76 H76A 110.3
O74 C76 H76B 110.3
C75 C76 H76B 110.3
H76A C76 H76B 108.6
O74 C77 C78 111.7(5)
O74 C77 H77A 109.3
C78 C77 H77A 109.3
O74 C77 H77B 109.3
C78 C77 H77B 109.3
H77A C77 H77B 107.9
O71 C78 C77 107.0(4)
O71 C78 H78A 110.3
C77 C78 H78A 110.3
O71 C78 H78B 110.3
C77 C78 H78B 110.3
H78A C78 H78B 108.6
C81 O81 C88 112.7(5)
C81 O81 Li1 115.8(4)
C88 O81 Li1 106.0(4)
C83 O82 C82 112.4(4)
C83 O82 Li1 117.7(4)
C82 O82 Li1 106.6(4)
C85 O83 C84 114.3(5)
C85 O83 Li1 118.9(4)
C84 O83 Li1 103.4(4)
C87 O84 C86 114.4(5)
C87 O84 Li1 117.0(4)
C86 O84 Li1 105.3(4)
O81 C81 C82 105.0(5)
O81 C81 H81A 110.7
C82 C81 H81A 110.7
O81 C81 H81B 110.7
C82 C81 H81B 110.7
H81A C81 H81B 108.8
C81 C82 O82 111.8(4)
C81 C82 H82A 109.2
O82 C82 H82A 109.2
C81 C82 H82B 109.2
O82 C82 H82B 109.2
H82A C82 H82B 107.9
O82 C83 C84 103.4(5)
O82 C83 H83A 111.1
C84 C83 H83A 111.1
O82 C83 H83B 111.1
C84 C83 H83B 111.1
H83A C83 H83B 109.1
C83 C84 O83 112.5(5)
C83 C84 H84A 109.1
O83 C84 H84A 109.1
C83 C84 H84B 109.1
O83 C84 H84B 109.1
H84A C84 H84B 107.8
O83 C85 C86 105.9(5)
O83 C85 H85A 110.6
C86 C85 H85A 110.6
O83 C85 H85B 110.6
C86 C85 H85B 110.6
H85A C85 H85B 108.7
C85 C86 O84 113.0(5)
C85 C86 H86A 109.0
O84 C86 H86A 109.0
C85 C86 H86B 109.0
O84 C86 H86B 109.0
H86A C86 H86B 107.8
O84 C87 C88 105.8(5)
O84 C87 H87A 110.6
C88 C87 H87A 110.6
O84 C87 H87B 110.6
C88 C87 H87B 110.6
H87A C87 H87B 108.7
C87 C88 O81 111.6(5)
C87 C88 H88A 109.3
O81 C88 H88A 109.3
C87 C88 H88B 109.3
O81 C88 H88B 109.3
H88A C88 H88B 108.0
C92 O91 C95 107.1(6)
O91 C92 C93 107.0(6)
O91 C92 H92A 110.3
C93 C92 H92A 110.3
O91 C92 H92B 110.3
C93 C92 H92B 110.3
H92A C92 H92B 108.6
C92 C93 C94 102.8(7)
C92 C93 H93A 111.2
C94 C93 H93A 111.2
C92 C93 H93B 111.2
C94 C93 H93B 111.2
H93A C93 H93B 109.1
C95 C94 C93 102.5(7)
C95 C94 H94A 111.3
C93 C94 H94A 111.3
C95 C94 H94B 111.3
C93 C94 H94B 111.3
H94A C94 H94B 109.2
C94 C95 O91 106.5(6)
C94 C95 H95A 110.4
O91 C95 H95A 110.4
C94 C95 H95B 110.4
O91 C95 H95B 110.4
H95A C95 H95B 108.6

loop_
_geom_bond_atom_site_label_1
_geom_bond_atom_site_label_2
_geom_bond_distance
B1 C11 1.633(6)
B1 C31 1.637(6)
B1 C61 1.651(6)
B1 C51 1.664(5)
Fe1 C25 2.045(4)
Fe1 C24 2.050(4)
Fe1 C14 2.051(4)
Fe1 C21 2.054(4)
Fe1 C15 2.057(4)
Fe1 C13 2.060(4)
Fe1 C22 2.061(4)
Fe1 C23 2.064(4)
Fe1 C12 2.071(4)
Fe1 C11 2.113(4)
Fe2 C41 2.042(5)
Fe2 C34 2.042(5)
Fe2 C35 2.047(5)
Fe2 C42 2.050(5)
Fe2 C44 2.051(5)
Fe2 C45 2.052(5)
Fe2 C43 2.053(5)
Fe2 C33 2.056(5)
Fe2 C32 2.074(4)
Fe2 C31 2.104(4)
C11 C15 1.449(6)
C11 C12 1.449(5)
C12 C13 1.433(7)
C12 H12 0.9500
C13 C14 1.419(6)
C13 H13 0.9500
C14 C15 1.429(6)
C14 H14 0.9500
C15 H15 0.9500
C21 C22 1.415(6)
C21 C25 1.430(7)
C21 H21 0.9500
C22 C23 1.419(6)
C22 H22 0.9500
C23 C24 1.433(6)
C23 H23 0.9500
C24 C25 1.435(7)
C24 H24 0.9500
C25 H25 0.9500
C31 C35 1.434(6)
C31 C32 1.454(6)
C32 C33 1.434(7)
C32 H32 0.9500
C33 C34 1.408(9)
C33 H33 0.9500
C34 C35 1.432(7)
C34 H34 0.9500
C35 H35 0.9500
C41 C45 1.407(8)
C41 C42 1.407(8)
C41 H41 0.9500
C42 C43 1.448(10)
C42 H42 0.9500
C43 C44 1.414(11)
C43 H43 0.9500
C44 C45 1.407(9)
C44 H44 0.9500
C45 H45 0.9500
C51 C52 1.407(6)
C51 C56 1.410(6)
C52 C53 1.403(6)
C52 H52 0.9500
C53 C54 1.371(8)
C53 H53 0.9500
C54 C55 1.391(8)
C54 H54 0.9500
C55 C56 1.402(6)
C55 H55 0.9500
C56 H56 0.9500
C61 C62 1.401(6)
C61 C66 1.406(6)
C62 C63 1.407(7)
C62 H62 0.9500
C63 C64 1.375(8)
C63 H63 0.9500
C64 C65 1.378(7)
C64 H64 0.9500
C65 C66 1.399(6)
C65 H65 0.9500
C66 H66 0.9500
Li1 O82 2.275(9)
Li1 O83 2.328(8)
Li1 O74 2.354(8)
Li1 O72 2.383(9)
Li1 O84 2.399(10)
Li1 O81 2.402(9)
Li1 O71 2.428(9)
Li1 O73 2.457(9)
O71 C78 1.427(6)
O71 C71 1.444(7)
O72 C72 1.421(6)
O72 C73 1.438(6)
O73 C74 1.428(6)
O73 C75 1.440(6)
O74 C76 1.435(6)
O74 C77 1.440(7)
C71 C72 1.486(8)
C71 H71A 0.9900
C71 H71B 0.9900
C72 H72A 0.9900
C72 H72B 0.9900
C73 C74 1.492(7)
C73 H73A 0.9900
C73 H73B 0.9900
C74 H74A 0.9900
C74 H74B 0.9900
C75 C76 1.493(8)
C75 H75A 0.9900
C75 H75B 0.9900
C76 H76A 0.9900
C76 H76B 0.9900
C77 C78 1.503(9)
C77 H77A 0.9900
C77 H77B 0.9900
C78 H78A 0.9900
C78 H78B 0.9900
O81 C81 1.349(7)
O81 C88 1.564(8)
O82 C83 1.380(7)
O82 C82 1.579(7)
O83 C85 1.374(7)
O83 C84 1.545(8)
O84 C87 1.366(7)
O84 C86 1.525(7)
C81 C82 1.433(10)
C81 H81A 0.9900
C81 H81B 0.9900
C82 H82A 0.9900
C82 H82B 0.9900
C83 C84 1.443(9)
C83 H83A 0.9900
C83 H83B 0.9900
C84 H84A 0.9900
C84 H84B 0.9900
C85 C86 1.429(9)
C85 H85A 0.9900
C85 H85B 0.9900
C86 H86A 0.9900
C86 H86B 0.9900
C87 C88 1.447(9)
C87 H87A 0.9900
C87 H87B 0.9900
C88 H88A 0.9900
C88 H88B 0.9900
O91 C92 1.411(11)
O91 C95 1.463(12)
C92 C93 1.456(11)
C92 H92A 0.9900
C92 H92B 0.9900
C93 C94 1.490(9)
C93 H93A 0.9900
C93 H93B 0.9900
C94 C95 1.458(12)
C94 H94A 0.9900
C94 H94B 0.9900
C95 H95A 0.9900
C95 H95B 0.9900

loop_
_geom_torsion_atom_site_label_1
_geom_torsion_atom_site_label_2
_geom_torsion_atom_site_label_3
_geom_torsion_atom_site_label_4
_geom_torsion
C31 B1 C11 C15 -166.7(3)
C61 B1 C11 C15 70.9(4)
C51 B1 C11 C15 -47.3(5)
C31 B1 C11 C12 21.5(6)
C61 B1 C11 C12 -100.9(5)
C51 B1 C11 C12 140.9(4)
C31 B1 C11 Fe1 -76.5(4)
C61 B1 C11 Fe1 161.0(3)
C51 B1 C11 Fe1 42.9(5)
C25 Fe1 C11 C15 87.2(3)
C24 Fe1 C11 C15 54.1(4)
C14 Fe1 C11 C15 -36.5(2)
C21 Fe1 C11 C15 130.3(2)
C13 Fe1 C11 C15 -79.9(3)
C22 Fe1 C11 C15 168.1(2)
C23 Fe1 C11 C15 -172.2(9)
C12 Fe1 C11 C15 -116.3(3)
C25 Fe1 C11 C12 -156.5(3)
C24 Fe1 C11 C12 170.4(3)
C14 Fe1 C11 C12 79.7(3)
C21 Fe1 C11 C12 -113.5(3)
C15 Fe1 C11 C12 116.3(3)
C13 Fe1 C11 C12 36.4(3)
C22 Fe1 C11 C12 -75.7(3)
C23 Fe1 C11 C12 -56.0(10)
C25 Fe1 C11 B1 -29.6(4)
C24 Fe1 C11 B1 -62.7(5)
C14 Fe1 C11 B1 -153.4(4)
C21 Fe1 C11 B1 13.4(4)
C15 Fe1 C11 B1 -116.8(4)
C13 Fe1 C11 B1 163.3(4)
C22 Fe1 C11 B1 51.2(4)
C23 Fe1 C11 B1 70.9(10)
C12 Fe1 C11 B1 126.9(5)
C15 C11 C12 C13 0.3(4)
B1 C11 C12 C13 173.4(4)
Fe1 C11 C12 C13 -58.3(3)
C15 C11 C12 Fe1 58.6(3)
B1 C11 C12 Fe1 -128.3(4)
C25 Fe1 C12 C13 165.4(3)
C24 Fe1 C12 C13 -24.2(12)
C14 Fe1 C12 C13 37.9(3)
C21 Fe1 C12 C13 -155.1(3)
C15 Fe1 C12 C13 82.2(3)
C22 Fe1 C12 C13 -111.1(3)
C23 Fe1 C12 C13 -70.0(3)
C11 Fe1 C12 C13 121.5(3)
C25 Fe1 C12 C11 43.9(4)
C24 Fe1 C12 C11 -145.7(11)
C14 Fe1 C12 C11 -83.6(3)
C21 Fe1 C12 C11 83.3(3)
C15 Fe1 C12 C11 -39.4(2)
C13 Fe1 C12 C11 -121.5(3)
C22 Fe1 C12 C11 127.4(2)
C23 Fe1 C12 C11 168.5(3)
C11 C12 C13 C14 -0.2(5)
Fe1 C12 C13 C14 -59.7(3)
C11 C12 C13 Fe1 59.5(3)
C25 Fe1 C13 C14 -22.7(10)
C24 Fe1 C13 C14 -66.5(3)
C21 Fe1 C13 C14 169.1(4)
C15 Fe1 C13 C14 38.3(3)
C22 Fe1 C13 C14 -152.4(3)
C23 Fe1 C13 C14 -108.7(3)
C12 Fe1 C13 C14 118.5(4)
C11 Fe1 C13 C14 82.2(3)
C25 Fe1 C13 C12 -141.2(8)
C24 Fe1 C13 C12 175.0(3)
C14 Fe1 C13 C12 -118.5(4)
C21 Fe1 C13 C12 50.6(5)
C15 Fe1 C13 C12 -80.2(3)
C22 Fe1 C13 C12 89.1(3)
C23 Fe1 C13 C12 132.8(3)
C11 Fe1 C13 C12 -36.3(2)
C12 C13 C14 C15 0.0(5)
Fe1 C13 C14 C15 -60.1(3)
C12 C13 C14 Fe1 60.1(3)
C25 Fe1 C14 C13 174.0(3)
C24 Fe1 C14 C13 133.3(3)
C21 Fe1 C14 C13 -156.4(8)
C15 Fe1 C14 C13 -118.3(4)
C22 Fe1 C14 C13 56.8(5)
C23 Fe1 C14 C13 90.2(3)
C12 Fe1 C14 C13 -38.1(3)
C11 Fe1 C14 C13 -81.8(3)
C25 Fe1 C14 C15 -67.7(3)
C24 Fe1 C14 C15 -108.5(3)
C21 Fe1 C14 C15 -38.1(9)
C13 Fe1 C14 C15 118.3(4)
C22 Fe1 C14 C15 175.1(3)
C23 Fe1 C14 C15 -151.5(2)
C12 Fe1 C14 C15 80.1(3)
C11 Fe1 C14 C15 36.5(2)
C13 C14 C15 C11 0.2(5)
Fe1 C14 C15 C11 -60.0(3)
C13 C14 C15 Fe1 60.3(3)
C12 C11 C15 C14 -0.3(4)
B1 C11 C15 C14 -174.0(3)
Fe1 C11 C15 C14 58.7(3)
C12 C11 C15 Fe1 -59.0(3)
B1 C11 C15 Fe1 127.3(4)
C25 Fe1 C15 C14 130.8(3)
C24 Fe1 C15 C14 88.0(3)
C21 Fe1 C15 C14 169.7(3)
C13 Fe1 C15 C14 -38.0(3)
C22 Fe1 C15 C14 -168.9(7)
C23 Fe1 C15 C14 55.9(4)
C12 Fe1 C15 C14 -82.2(3)
C11 Fe1 C15 C14 -121.4(3)
C25 Fe1 C15 C11 -107.8(3)
C24 Fe1 C15 C11 -150.6(2)
C14 Fe1 C15 C11 121.4(3)
C21 Fe1 C15 C11 -68.9(3)
C13 Fe1 C15 C11 83.4(3)
C22 Fe1 C15 C11 -47.5(9)
C23 Fe1 C15 C11 177.3(3)
C12 Fe1 C15 C11 39.2(2)
C25 Fe1 C21 C22 -119.6(4)
C24 Fe1 C21 C22 -81.2(3)
C14 Fe1 C21 C22 -156.0(7)
C15 Fe1 C21 C22 173.1(2)
C13 Fe1 C21 C22 56.6(5)
C23 Fe1 C21 C22 -37.1(3)
C12 Fe1 C21 C22 91.3(3)
C11 Fe1 C21 C22 133.7(3)
C24 Fe1 C21 C25 38.4(3)
C14 Fe1 C21 C25 -36.4(9)
C15 Fe1 C21 C25 -67.4(3)
C13 Fe1 C21 C25 176.2(4)
C22 Fe1 C21 C25 119.6(4)
C23 Fe1 C21 C25 82.4(3)
C12 Fe1 C21 C25 -149.1(3)
C11 Fe1 C21 C25 -106.8(3)
C25 C21 C22 C23 0.3(5)
Fe1 C21 C22 C23 59.3(3)
C25 C21 C22 Fe1 -58.9(3)
C25 Fe1 C22 C21 37.7(3)
C24 Fe1 C22 C21 82.1(3)
C14 Fe1 C22 C21 168.9(3)
C15 Fe1 C22 C21 -26.2(9)
C13 Fe1 C22 C21 -152.4(3)
C23 Fe1 C22 C21 120.0(4)
C12 Fe1 C22 C21 -107.9(3)
C11 Fe1 C22 C21 -65.3(3)
C25 Fe1 C22 C23 -82.2(3)
C24 Fe1 C22 C23 -37.9(3)
C14 Fe1 C22 C23 48.9(5)
C21 Fe1 C22 C23 -120.0(4)
C15 Fe1 C22 C23 -146.2(7)
C13 Fe1 C22 C23 87.6(3)
C12 Fe1 C22 C23 132.1(3)
C11 Fe1 C22 C23 174.7(2)
C21 C22 C23 C24 -0.2(5)
Fe1 C22 C23 C24 58.9(3)
C21 C22 C23 Fe1 -59.0(3)
C25 Fe1 C23 C22 81.2(3)
C24 Fe1 C23 C22 119.2(4)
C14 Fe1 C23 C22 -155.9(2)
C21 Fe1 C23 C22 37.1(2)
C15 Fe1 C23 C22 166.5(3)
C13 Fe1 C23 C22 -111.9(3)
C12 Fe1 C23 C22 -71.0(3)
C11 Fe1 C23 C22 -23.4(10)
C25 Fe1 C23 C24 -38.0(3)
C14 Fe1 C23 C24 84.9(3)
C21 Fe1 C23 C24 -82.1(3)
C15 Fe1 C23 C24 47.3(4)
C13 Fe1 C23 C24 128.9(3)
C22 Fe1 C23 C24 -119.2(4)
C12 Fe1 C23 C24 169.8(3)
C11 Fe1 C23 C24 -142.6(9)
C22 C23 C24 C25 -0.1(5)
Fe1 C23 C24 C25 59.2(3)
C22 C23 C24 Fe1 -59.3(3)
C25 Fe1 C24 C23 119.1(4)
C14 Fe1 C24 C23 -112.4(3)
C21 Fe1 C24 C23 80.9(3)
C15 Fe1 C24 C23 -155.6(3)
C13 Fe1 C24 C23 -73.9(3)
C22 Fe1 C24 C23 37.4(3)
C12 Fe1 C24 C23 -53.3(12)
C11 Fe1 C24 C23 168.7(3)
C14 Fe1 C24 C25 128.5(3)
C21 Fe1 C24 C25 -38.2(3)
C15 Fe1 C24 C25 85.4(3)
C13 Fe1 C24 C25 167.1(3)
C22 Fe1 C24 C25 -81.7(3)
C23 Fe1 C24 C25 -119.1(4)
C12 Fe1 C24 C25 -172.3(10)
C11 Fe1 C24 C25 49.7(4)
C22 C21 C25 C24 -0.4(5)
Fe1 C21 C25 C24 -59.9(3)
C22 C21 C25 Fe1 59.5(3)
C23 C24 C25 C21 0.3(5)
Fe1 C24 C25 C21 60.0(3)
C23 C24 C25 Fe1 -59.7(3)
C24 Fe1 C25 C21 -118.4(4)
C14 Fe1 C25 C21 170.1(3)
C15 Fe1 C25 C21 131.3(3)
C13 Fe1 C25 C21 -171.3(8)
C22 Fe1 C25 C21 -37.2(3)
C23 Fe1 C25 C21 -80.6(3)
C12 Fe1 C25 C21 59.3(4)
C11 Fe1 C25 C21 88.7(3)
C14 Fe1 C25 C24 -71.5(3)
C21 Fe1 C25 C24 118.4(4)
C15 Fe1 C25 C24 -110.4(3)
C13 Fe1 C25 C24 -53.0(10)
C22 Fe1 C25 C24 81.2(3)
C23 Fe1 C25 C24 37.8(3)
C12 Fe1 C25 C24 177.7(3)
C11 Fe1 C25 C24 -152.9(3)
C11 B1 C31 C35 -160.5(4)
C61 B1 C31 C35 -39.6(5)
C51 B1 C31 C35 79.5(5)
C11 B1 C31 C32 25.8(5)
C61 B1 C31 C32 146.8(4)
C51 B1 C31 C32 -94.2(5)
C11 B1 C31 Fe2 -68.8(5)
C61 B1 C31 Fe2 52.1(5)
C51 B1 C31 Fe2 171.2(3)
C41 Fe2 C31 C35 127.0(3)
C34 Fe2 C31 C35 -37.4(3)
C42 Fe2 C31 C35 84.7(3)
C44 Fe2 C31 C35 -170.0(10)
C45 Fe2 C31 C35 165.8(3)
C43 Fe2 C31 C35 52.2(5)
C33 Fe2 C31 C35 -80.6(3)
C32 Fe2 C31 C35 -117.3(4)
C41 Fe2 C31 C32 -115.7(3)
C34 Fe2 C31 C32 79.9(3)
C35 Fe2 C31 C32 117.3(4)
C42 Fe2 C31 C32 -158.0(3)
C44 Fe2 C31 C32 -52.7(11)
C45 Fe2 C31 C32 -76.9(3)
C43 Fe2 C31 C32 169.5(4)
C33 Fe2 C31 C32 36.7(3)
C41 Fe2 C31 B1 7.1(5)
C34 Fe2 C31 B1 -157.3(5)
C35 Fe2 C31 B1 -119.9(5)
C42 Fe2 C31 B1 -35.2(5)
C44 Fe2 C31 B1 70.1(12)
C45 Fe2 C31 B1 45.9(5)
C43 Fe2 C31 B1 -67.7(6)
C33 Fe2 C31 B1 159.5(5)
C32 Fe2 C31 B1 122.8(5)
C35 C31 C32 C33 0.0(5)
B1 C31 C32 C33 174.7(4)
Fe2 C31 C32 C33 -58.2(3)
C35 C31 C32 Fe2 58.2(3)
B1 C31 C32 Fe2 -127.1(4)
C41 Fe2 C32 C33 -157.2(4)
C34 Fe2 C32 C33 37.9(3)
C35 Fe2 C32 C33 82.4(4)
C42 Fe2 C32 C33 164.3(5)
C44 Fe2 C32 C33 -72.2(4)
C45 Fe2 C32 C33 -113.5(4)
C43 Fe2 C32 C33 -33.1(13)
C31 Fe2 C32 C33 121.0(4)
C41 Fe2 C32 C31 81.8(3)
C34 Fe2 C32 C31 -83.1(3)
C35 Fe2 C32 C31 -38.6(3)
C42 Fe2 C32 C31 43.3(6)
C44 Fe2 C32 C31 166.8(3)
C45 Fe2 C32 C31 125.5(3)
C43 Fe2 C32 C31 -154.1(11)
C33 Fe2 C32 C31 -121.0(4)
C31 C32 C33 C34 -0.5(5)
Fe2 C32 C33 C34 -59.7(3)
C31 C32 C33 Fe2 59.2(3)
C41 Fe2 C33 C34 167.6(4)
C35 Fe2 C33 C34 38.1(3)
C42 Fe2 C33 C34 -28.5(11)
C44 Fe2 C33 C34 -111.8(4)
C45 Fe2 C33 C34 -155.0(3)
C43 Fe2 C33 C34 -70.1(5)
C32 Fe2 C33 C34 118.4(4)
C31 Fe2 C33 C34 81.6(3)
C41 Fe2 C33 C32 49.3(6)
C34 Fe2 C33 C32 -118.4(4)
C35 Fe2 C33 C32 -80.3(3)
C42 Fe2 C33 C32 -146.9(9)
C44 Fe2 C33 C32 129.8(4)
C45 Fe2 C33 C32 86.7(4)
C43 Fe2 C33 C32 171.5(4)
C31 Fe2 C33 C32 -36.8(3)
C32 C33 C34 C35 0.7(5)
Fe2 C33 C34 C35 -59.6(3)
C32 C33 C34 Fe2 60.3(3)
C41 Fe2 C34 C33 -158.8(7)
C35 Fe2 C34 C33 -119.2(4)
C42 Fe2 C34 C33 171.6(3)
C44 Fe2 C34 C33 87.2(4)
C45 Fe2 C34 C33 54.3(6)
C43 Fe2 C34 C33 129.7(4)
C32 Fe2 C34 C33 -38.3(3)
C31 Fe2 C34 C33 -82.3(3)
C41 Fe2 C34 C35 -39.6(9)
C42 Fe2 C34 C35 -69.3(4)
C44 Fe2 C34 C35 -153.7(4)
C45 Fe2 C34 C35 173.4(5)
C43 Fe2 C34 C35 -111.2(4)
C33 Fe2 C34 C35 119.2(4)
C32 Fe2 C34 C35 80.9(3)
C31 Fe2 C34 C35 36.9(3)
C33 C34 C35 C31 -0.7(5)
Fe2 C34 C35 C31 -60.8(3)
C33 C34 C35 Fe2 60.1(3)
C32 C31 C35 C34 0.4(4)
B1 C31 C35 C34 -174.4(3)
Fe2 C31 C35 C34 59.2(3)
C32 C31 C35 Fe2 -58.8(3)
B1 C31 C35 Fe2 126.4(4)
C41 Fe2 C35 C34 167.9(3)
C42 Fe2 C35 C34 129.2(4)
C44 Fe2 C35 C34 55.2(7)
C45 Fe2 C35 C34 -168.5(8)
C43 Fe2 C35 C34 86.3(4)
C33 Fe2 C35 C34 -37.4(3)
C32 Fe2 C35 C34 -81.4(3)
C31 Fe2 C35 C34 -120.3(4)
C41 Fe2 C35 C31 -71.8(4)
C34 Fe2 C35 C31 120.3(4)
C42 Fe2 C35 C31 -110.6(3)
C44 Fe2 C35 C31 175.4(5)
C45 Fe2 C35 C31 -48.2(10)
C43 Fe2 C35 C31 -153.4(3)
C33 Fe2 C35 C31 82.9(3)
C32 Fe2 C35 C31 38.9(3)
C34 Fe2 C41 C45 -157.8(7)
C35 Fe2 C41 C45 170.8(3)
C42 Fe2 C41 C45 -120.1(5)
C44 Fe2 C41 C45 -37.1(4)
C43 Fe2 C41 C45 -80.8(4)
C33 Fe2 C41 C45 53.9(6)
C32 Fe2 C41 C45 88.3(4)
C31 Fe2 C41 C45 130.8(3)
C34 Fe2 C41 C42 -37.7(9)
C35 Fe2 C41 C42 -69.1(4)
C44 Fe2 C41 C42 82.9(4)
C45 Fe2 C41 C42 120.1(5)
C43 Fe2 C41 C42 39.2(4)
C33 Fe2 C41 C42 173.9(4)
C32 Fe2 C41 C42 -151.6(3)
C31 Fe2 C41 C42 -109.1(4)
C45 C41 C42 C43 -0.4(5)
Fe2 C41 C42 C43 -60.0(3)
C45 C41 C42 Fe2 59.7(3)
C34 Fe2 C42 C41 168.3(3)
C35 Fe2 C42 C41 128.8(3)
C44 Fe2 C42 C41 -80.3(4)
C45 Fe2 C42 C41 -37.0(3)
C43 Fe2 C42 C41 -117.5(5)
C33 Fe2 C42 C41 -169.0(8)
C32 Fe2 C42 C41 57.1(6)
C31 Fe2 C42 C41 86.7(3)
C41 Fe2 C42 C43 117.5(5)
C34 Fe2 C42 C43 -74.2(5)
C35 Fe2 C42 C43 -113.8(4)
C44 Fe2 C42 C43 37.2(4)
C45 Fe2 C42 C43 80.4(4)
C33 Fe2 C42 C43 -51.5(11)
C32 Fe2 C42 C43 174.6(5)
C31 Fe2 C42 C43 -155.8(4)
C41 C42 C43 C44 0.9(6)
Fe2 C42 C43 C44 -59.2(4)
C41 C42 C43 Fe2 60.1(3)
C41 Fe2 C43 C44 81.3(4)
C34 Fe2 C43 C44 -114.4(4)
C35 Fe2 C43 C44 -157.9(3)
C42 Fe2 C43 C44 119.5(5)
C45 Fe2 C43 C44 37.7(3)
C33 Fe2 C43 C44 -74.7(5)
C32 Fe2 C43 C44 -47.6(13)
C31 Fe2 C43 C44 167.0(4)
C41 Fe2 C43 C42 -38.2(4)
C34 Fe2 C43 C42 126.1(4)
C35 Fe2 C43 C42 82.6(4)
C44 Fe2 C43 C42 -119.5(5)
C45 Fe2 C43 C42 -81.8(4)
C33 Fe2 C43 C42 165.7(4)
C32 Fe2 C43 C42 -167.1(10)
C31 Fe2 C43 C42 47.5(6)
C42 C43 C44 C45 -1.2(6)
Fe2 C43 C44 C45 -60.0(4)
C42 C43 C44 Fe2 58.8(3)
C41 Fe2 C44 C45 37.2(4)
C34 Fe2 C44 C45 -157.9(4)
C35 Fe2 C44 C45 164.0(4)
C42 Fe2 C44 C45 80.7(4)
C43 Fe2 C44 C45 118.7(5)
C33 Fe2 C44 C45 -114.5(4)
C32 Fe2 C44 C45 -73.1(4)
C31 Fe2 C44 C45 -29.7(13)
C41 Fe2 C44 C43 -81.5(4)
C34 Fe2 C44 C43 83.4(4)
C35 Fe2 C44 C43 45.3(7)
C42 Fe2 C44 C43 -38.1(4)
C45 Fe2 C44 C43 -118.7(5)
C33 Fe2 C44 C43 126.8(4)
C32 Fe2 C44 C43 168.2(3)
C31 Fe2 C44 C43 -148.5(10)
C43 C44 C45 C41 0.9(6)
Fe2 C44 C45 C41 -59.0(3)
C43 C44 C45 Fe2 59.9(4)
C42 C41 C45 C44 -0.4(5)
Fe2 C41 C45 C44 59.2(4)
C42 C41 C45 Fe2 -59.6(3)
C41 Fe2 C45 C44 -119.8(6)
C34 Fe2 C45 C44 47.4(7)
C35 Fe2 C45 C44 -149.7(8)
C42 Fe2 C45 C44 -82.7(5)
C43 Fe2 C45 C44 -37.9(4)
C33 Fe2 C45 C44 85.0(5)
C32 Fe2 C45 C44 129.2(4)
C31 Fe2 C45 C44 172.1(4)
C34 Fe2 C45 C41 167.1(5)
C35 Fe2 C45 C41 -29.9(10)
C42 Fe2 C45 C41 37.1(3)
C44 Fe2 C45 C41 119.8(6)
C43 Fe2 C45 C41 81.9(4)
C33 Fe2 C45 C41 -155.2(3)
C32 Fe2 C45 C41 -111.1(3)
C31 Fe2 C45 C41 -68.2(4)
C11 B1 C51 C52 76.1(5)
C31 B1 C51 C52 -160.7(4)
C61 B1 C51 C52 -41.0(5)
C11 B1 C51 C56 -101.0(4)
C31 B1 C51 C56 22.2(5)
C61 B1 C51 C56 142.0(4)
C56 C51 C52 C53 2.8(7)
B1 C51 C52 C53 -174.5(5)
C51 C52 C53 C54 -1.6(8)
C52 C53 C54 C55 0.5(9)
C53 C54 C55 C56 -0.9(8)
C54 C55 C56 C51 2.4(7)
C52 C51 C56 C55 -3.2(6)
B1 C51 C56 C55 174.0(4)
C11 B1 C61 C62 -159.3(4)
C31 B1 C61 C62 76.2(5)
C51 B1 C61 C62 -41.8(5)
C11 B1 C61 C66 20.6(5)
C31 B1 C61 C66 -103.9(4)
C51 B1 C61 C66 138.2(4)
C66 C61 C62 C63 0.8(7)
B1 C61 C62 C63 -179.3(5)
C61 C62 C63 C64 0.9(9)
C62 C63 C64 C65 -1.7(9)
C63 C64 C65 C66 0.8(8)
C64 C65 C66 C61 0.9(7)
C62 C61 C66 C65 -1.6(6)
B1 C61 C66 C65 178.4(4)
O82 Li1 O71 C78 -156.4(6)
O83 Li1 O71 C78 49.1(8)
O74 Li1 O71 C78 7.0(4)
O72 Li1 O71 C78 -110.7(4)
O84 Li1 O71 C78 89.2(4)
O81 Li1 O71 C78 160.8(4)
O73 Li1 O71 C78 -52.1(5)
O82 Li1 O71 C71 -29.2(7)
O83 Li1 O71 C71 176.2(7)
O74 Li1 O71 C71 134.1(3)
O72 Li1 O71 C71 16.4(3)
O84 Li1 O71 C71 -143.6(3)
O81 Li1 O71 C71 -72.0(4)
O73 Li1 O71 C71 75.0(4)
O82 Li1 O72 C72 165.7(3)
O83 Li1 O72 C72 -148.1(5)
O74 Li1 O72 C72 -46.8(5)
O84 Li1 O72 C72 54.6(8)
O81 Li1 O72 C72 93.0(3)
O71 Li1 O72 C72 14.8(3)
O73 Li1 O72 C72 -106.7(3)
O82 Li1 O72 C73 -65.0(4)
O83 Li1 O72 C73 -18.8(7)
O74 Li1 O72 C73 82.6(4)
O84 Li1 O72 C73 -176.0(7)
O81 Li1 O72 C73 -137.6(3)
O71 Li1 O72 C73 144.1(3)
O73 Li1 O72 C73 22.6(3)
O82 Li1 O73 C74 86.4(4)
O83 Li1 O73 C74 160.4(3)
O74 Li1 O73 C74 -112.6(3)
O72 Li1 O73 C74 6.4(4)
O84 Li1 O73 C74 -158.4(5)
O81 Li1 O73 C74 45.3(8)
O71 Li1 O73 C74 -53.2(5)
O82 Li1 O73 C75 -143.6(3)
O83 Li1 O73 C75 -69.5(4)
O74 Li1 O73 C75 17.5(3)
O72 Li1 O73 C75 136.4(3)
O84 Li1 O73 C75 -28.3(7)
O81 Li1 O73 C75 175.3(6)
O71 Li1 O73 C75 76.9(4)
O82 Li1 O74 C76 51.3(9)
O83 Li1 O74 C76 94.3(4)
O72 Li1 O74 C76 -45.8(5)
O84 Li1 O74 C76 165.9(4)
O81 Li1 O74 C76 -148.4(5)
O71 Li1 O74 C76 -107.6(4)
O73 Li1 O74 C76 13.8(4)
O82 Li1 O74 C77 -178.2(7)
O83 Li1 O74 C77 -135.2(4)
O72 Li1 O74 C77 84.7(5)
O84 Li1 O74 C77 -63.6(4)
O81 Li1 O74 C77 -17.9(7)
O71 Li1 O74 C77 22.9(4)
O73 Li1 O74 C77 144.3(3)
C78 O71 C71 C72 81.8(5)
Li1 O71 C71 C72 -46.1(5)
C73 O72 C72 C71 -170.3(4)
Li1 O72 C72 C71 -42.7(5)
O71 C71 C72 O72 60.5(5)
C72 O72 C73 C74 78.4(5)
Li1 O72 C73 C74 -50.9(5)
C75 O73 C74 C73 -160.1(4)
Li1 O73 C74 C73 -32.6(5)
O72 C73 C74 O73 55.6(5)
C74 O73 C75 C76 84.4(5)
Li1 O73 C75 C76 -46.3(5)
C77 O74 C76 C75 -170.3(4)
Li1 O74 C76 C75 -41.6(5)
O73 C75 C76 O74 58.6(6)
C76 O74 C77 C78 80.5(5)
Li1 O74 C77 C78 -51.3(5)
C71 O71 C78 C77 -158.4(5)
Li1 O71 C78 C77 -33.8(6)
O74 C77 C78 O71 56.9(6)
O82 Li1 O81 C81 12.0(5)
O83 Li1 O81 C81 -50.3(6)
O74 Li1 O81 C81 -157.2(6)
O72 Li1 O81 C81 91.7(5)
O84 Li1 O81 C81 -108.7(5)
O71 Li1 O81 C81 163.6(5)
O73 Li1 O81 C81 55.4(8)
O82 Li1 O81 C88 137.8(3)
O83 Li1 O81 C88 75.5(5)
O74 Li1 O81 C88 -31.4(7)
O72 Li1 O81 C88 -142.6(3)
O84 Li1 O81 C88 17.1(3)
O71 Li1 O81 C88 -70.7(3)
O73 Li1 O81 C88 -178.8(6)
O83 Li1 O82 C83 12.4(5)
O74 Li1 O82 C83 57.5(9)
O72 Li1 O82 C83 163.1(4)
O84 Li1 O82 C83 -48.8(6)
O81 Li1 O82 C83 -109.1(5)
O71 Li1 O82 C83 -153.2(6)
O73 Li1 O82 C83 92.7(5)
O83 Li1 O82 C82 139.7(3)
O74 Li1 O82 C82 -175.2(7)
O72 Li1 O82 C82 -69.6(3)
O84 Li1 O82 C82 78.5(4)
O81 Li1 O82 C82 18.3(3)
O71 Li1 O82 C82 -25.9(7)
O73 Li1 O82 C82 -140.0(3)
O82 Li1 O83 C85 -109.4(5)
O74 Li1 O83 C85 92.8(5)
O72 Li1 O83 C85 -157.0(6)
O84 Li1 O83 C85 10.5(5)
O81 Li1 O83 C85 -47.8(6)
O71 Li1 O83 C85 53.2(9)
O73 Li1 O83 C85 163.9(4)
O82 Li1 O83 C84 18.5(4)
O74 Li1 O83 C84 -139.3(3)
O72 Li1 O83 C84 -29.1(7)
O84 Li1 O83 C84 138.4(3)
O81 Li1 O83 C84 80.1(5)
O71 Li1 O83 C84 -178.9(7)
O73 Li1 O83 C84 -68.3(3)
O82 Li1 O84 C87 -47.2(6)
O83 Li1 O84 C87 -109.9(5)
O74 Li1 O84 C87 163.8(4)
O72 Li1 O84 C87 54.7(9)
O81 Li1 O84 C87 13.8(5)
O71 Li1 O84 C87 92.3(5)
O73 Li1 O84 C87 -153.1(6)
O82 Li1 O84 C86 81.1(4)
O83 Li1 O84 C86 18.4(3)
O74 Li1 O84 C86 -67.9(3)
O72 Li1 O84 C86 -177.0(7)
O81 Li1 O84 C86 142.1(3)
O71 Li1 O84 C86 -139.4(3)
O73 Li1 O84 C86 -24.8(7)
C88 O81 C81 C82 -163.4(5)
Li1 O81 C81 C82 -41.1(6)
O81 C81 C82 O82 60.2(6)
C83 O82 C82 C81 80.6(6)
Li1 O82 C82 C81 -49.7(6)
C82 O82 C83 C84 -165.9(5)
Li1 O82 C83 C84 -41.4(7)
O82 C83 C84 O83 61.2(7)
C85 O83 C84 C83 80.4(7)
Li1 O83 C84 C83 -50.3(6)
C84 O83 C85 C86 -161.2(5)
Li1 O83 C85 C86 -38.6(7)
O83 C85 C86 O84 57.7(7)
C87 O84 C86 C85 81.8(7)
Li1 O84 C86 C85 -48.1(6)
C86 O84 C87 C88 -166.9(5)
Li1 O84 C87 C88 -43.2(6)
O84 C87 C88 O81 60.7(6)
C81 O81 C88 C87 79.6(6)
Li1 O81 C88 C87 -48.0(5)
C95 O91 C92 C93 -15.2(9)
O91 C92 C93 C94 32.8(9)
C92 C93 C94 C95 -37.2(9)
C93 C94 C95 O91 28.5(10)
C92 O91 C95 C94 -8.9(10)
